data_4304752
loop_
_publ_author_name
'Elena L\'opez-Torres'
'Ulrich Abram'

_publ_contact_author
;
      Ulrich Abram
      Free University of Berlin     
      Institute of Chemistry             
      Fabeckstrasse 34-36                     
      D-14195 Berlin         
      Germany                          
;
_publ_contact_author_email abram@chemie.fu-berlin.de
_publ_contact_author_fax '0049 (0)30 838 52676'
_publ_contact_author_phone '0049 (0)30 838 54002'
_publ_section_title
;
Rhenium Complexes with Triazine Derivatives Formed from Semicarbazones and
Thiosemicarbazones
;
_journal_name_full 'Inorganic Chemistry'
_journal_page_first 2890
_journal_page_last 2896
_journal_paper_doi 10.1021/ic702326v
_journal_volume 47
_journal_year 2008
_chemical_formula_moiety 'C63 H45 N9 P Re S3  C1.5 H3 O0.5'
_chemical_formula_sum 'C64.5 H48 N9 O0.5 P Re S3'
_chemical_formula_weight 1270.47
_chemical_name_systematic
;
Tris(5,6-diphenyl-1,2,4-triazine-3-thionato)(triphenylphosphine)-
rhenium(III) acetone solvate
;
_space_group_IT_number 4
_symmetry_cell_setting monoclinic
_symmetry_space_group_name_Hall 'P 2yb'
_symmetry_space_group_name_H-M 'P 1 21 1'
_atom_sites_solution_hydrogens geom
_atom_sites_solution_primary direct
_atom_sites_solution_secondary difmap
_audit_creation_method SHELXL-97
_cell_angle_alpha 90.00
_cell_angle_beta 103.03(1)
_cell_angle_gamma 90.00
_cell_formula_units_Z 2
_cell_length_a 9.564(1)
_cell_length_b 22.511(1)
_cell_length_c 13.818(1)
_cell_measurement_reflns_used 15473
_cell_measurement_temperature 293(2)
_cell_measurement_theta_max 29.56
_cell_measurement_theta_min 2.36
_cell_volume 2898.4(4)
_computing_cell_refinement 'STOE X-AREA'
_computing_data_collection 'STOE X-AREA'
_computing_data_reduction 'STOE X-RED'
_computing_molecular_graphics ORTEP32
_computing_publication_material WINGX
_computing_structure_refinement 'SHELXL-97 (Sheldrick, 1997)'
_computing_structure_solution SHELXS-97
_diffrn_ambient_temperature 293(2)
_diffrn_detector_area_resol_mean 6.67
_diffrn_measured_fraction_theta_full 0.993
_diffrn_measured_fraction_theta_max 0.993
_diffrn_measurement_device_type 'STOE IPDS 2T'
_diffrn_measurement_method 'rotation method'
_diffrn_radiation_monochromator graphite
_diffrn_radiation_source 'fine-focus sealed tube'
_diffrn_radiation_type MoK\a
_diffrn_radiation_wavelength 0.71073
_diffrn_reflns_av_R_equivalents 0.1168
_diffrn_reflns_av_sigmaI/netI 0.1442
_diffrn_reflns_limit_h_max 10
_diffrn_reflns_limit_h_min -11
_diffrn_reflns_limit_k_max 27
_diffrn_reflns_limit_k_min -27
_diffrn_reflns_limit_l_max 17
_diffrn_reflns_limit_l_min -17
_diffrn_reflns_number 15844
_diffrn_reflns_theta_full 26.00
_diffrn_reflns_theta_max 26.00
_diffrn_reflns_theta_min 2.36
_diffrn_standards_decay_% .1
_exptl_absorpt_coefficient_mu 2.282
_exptl_absorpt_correction_T_max .7919
_exptl_absorpt_correction_T_min .7467
_exptl_absorpt_correction_type integration
_exptl_absorpt_process_details 'STOE X-RED32'
_exptl_crystal_colour blue
_exptl_crystal_density_diffrn 1.456
_exptl_crystal_density_method 'not measured'
_exptl_crystal_description plate
_exptl_crystal_F_000 1280
_exptl_crystal_size_max .55
_exptl_crystal_size_mid .38
_exptl_crystal_size_min .1
_refine_diff_density_max 2.232
_refine_diff_density_min -2.090
_refine_diff_density_rms 0.162
_refine_ls_abs_structure_details 'Flack H D (1983), Acta Cryst. A39, 876-881'
_refine_ls_abs_structure_Flack -0.001(11)
_refine_ls_extinction_method none
_refine_ls_goodness_of_fit_ref 0.986
_refine_ls_hydrogen_treatment mixed
_refine_ls_matrix_type full
_refine_ls_number_parameters 715
_refine_ls_number_reflns 10967
_refine_ls_number_restraints 1
_refine_ls_restrained_S_all 0.986
_refine_ls_R_factor_all 0.0964
_refine_ls_R_factor_gt 0.0667
_refine_ls_shift/su_max 0.002
_refine_ls_shift/su_mean 0.000
_refine_ls_structure_factor_coef Fsqd
_refine_ls_weighting_details 'calc w=1/[\s^2^(Fo^2^)+(0.0710P)^2^+0.0000P] where P=(Fo^2^+2Fc^2^)/3'
_refine_ls_weighting_scheme calc
_refine_ls_wR_factor_gt 0.1372
_refine_ls_wR_factor_ref 0.1500
_reflns_number_gt 8341
_reflns_number_total 10967
_reflns_threshold_expression >2sigma(I)
_cod_data_source_file ic702326v-file007_1.cif
_cod_data_source_block re(SN)3(pph3)
_cod_depositor_comments
;
The following automatic conversions were performed:
'_exptl_absorpt_correction_type' value 'Integration' changed to
'integration' according to
'/home/saulius/struct/CIF-dictionaries/cif_core.dic' dictionary named
'cif_core.dic' version 2.4.1 from 2010-06-29.

Automatic conversion script
Id: cif_fix_enum 1527 2010-12-29 10:47:43Z saulius 
;
_cod_original_cell_volume 2898.4(3)
_cod_original_sg_symbol_H-M 'P 21'
_cod_original_formula_sum 'C64.50 H48 N9 O0.50 P Re S3'
_cod_database_code 4304752

loop_
_symmetry_equiv_pos_as_xyz
'x, y, z'
'-x, y+1/2, -z'

loop_
_atom_site_label
_atom_site_type_symbol
_atom_site_fract_x
_atom_site_fract_y
_atom_site_fract_z
_atom_site_U_iso_or_equiv
_atom_site_adp_type
_atom_site_occupancy
_atom_site_symmetry_multiplicity
_atom_site_calc_flag
_atom_site_refinement_flags
_atom_site_disorder_assembly
_atom_site_disorder_group
Re Re 0.38373(4) 0.244992(15) 0.10625(3) 0.01809(11) Uani 1 1 d . . .
S1 S 0.2662(3) 0.21219(14) 0.2410(2) 0.0267(7) Uani 1 1 d . . .
C2 C 0.3425(14) 0.1462(6) 0.2190(8) 0.021(2) Uani 1 1 d . . .
N3 N 0.3995(10) 0.1558(4) 0.1388(8) 0.023(2) Uani 1 1 d . . .
N4 N 0.4806(10) 0.1135(4) 0.1091(7) 0.022(2) Uani 1 1 d . . .
C5 C 0.4901(13) 0.0618(5) 0.1586(9) 0.023(2) Uani 1 1 d . . .
C6 C 0.4222(13) 0.0514(6) 0.2376(9) 0.026(3) Uani 1 1 d . . .
N7 N 0.3540(11) 0.0962(4) 0.2692(7) 0.025(2) Uani 1 1 d . . .
C31 C 0.5802(14) 0.0178(6) 0.1175(10) 0.033(3) Uani 1 1 d . . .
C32 C 0.5367(16) 0.0004(7) 0.0209(11) 0.039(4) Uani 1 1 d . . .
H32 H 0.4506 0.0150 -0.0169 0.046 Uiso 1 1 calc R . .
C33 C 0.6160(19) -0.0379(6) -0.0223(13) 0.043(4) Uani 1 1 d . . .
H33 H 0.5810 -0.0507 -0.0872 0.052 Uiso 1 1 calc R . .
C34 C 0.742(2) -0.0565(7) 0.0285(17) 0.062(6) Uani 1 1 d . . .
H34 H 0.7981 -0.0808 -0.0022 0.075 Uiso 1 1 calc R . .
C35 C 0.7926(19) -0.0402(7) 0.1280(16) 0.057(5) Uani 1 1 d . . .
H35 H 0.8792 -0.0554 0.1643 0.069 Uiso 1 1 calc R . .
C36 C 0.7109(16) -0.0002(7) 0.1740(13) 0.045(4) Uani 1 1 d . . .
H36 H 0.7444 0.0129 0.2389 0.054 Uiso 1 1 calc R . .
C41 C 0.4246(14) -0.0061(6) 0.2933(10) 0.031(3) Uani 1 1 d . . .
C42 C 0.4372(17) -0.0607(7) 0.2480(11) 0.040(3) Uani 1 1 d . . .
H42 H 0.4487 -0.0621 0.1830 0.048 Uiso 1 1 calc R . .
C43 C 0.4323(18) -0.1122(7) 0.3007(13) 0.045(4) Uani 1 1 d . . .
H43 H 0.4391 -0.1487 0.2704 0.054 Uiso 1 1 calc R . .
C44 C 0.4176(17) -0.1108(7) 0.3971(13) 0.049(4) Uani 1 1 d . . .
H44 H 0.4161 -0.1459 0.4326 0.058 Uiso 1 1 calc R . .
C45 C 0.405(2) -0.0571(7) 0.4401(12) 0.051(4) Uani 1 1 d . . .
H45 H 0.3943 -0.0556 0.5052 0.061 Uiso 1 1 calc R . .
C46 C 0.4091(17) -0.0055(6) 0.3888(11) 0.040(3) Uani 1 1 d . . .
H46 H 0.4008 0.0307 0.4197 0.047 Uiso 1 1 calc R . .
S11 S 0.5173(3) 0.31224(14) 0.0159(2) 0.0277(7) Uani 1 1 d . . .
C12 C 0.4926(11) 0.2547(5) -0.0661(8) 0.018(3) Uani 1 1 d . . .
N13 N 0.4217(10) 0.2104(4) -0.0252(7) 0.019(2) Uani 1 1 d . . .
N14 N 0.3767(11) 0.1629(4) -0.0761(7) 0.023(2) Uani 1 1 d . . .
C15 C 0.4103(13) 0.1558(6) -0.1660(9) 0.026(3) Uani 1 1 d . . .
C16 C 0.4829(13) 0.2015(6) -0.2076(9) 0.026(3) Uani 1 1 d . . .
N17 N 0.5265(9) 0.2491(9) -0.1532(6) 0.028(2) Uani 1 1 d . . .
C51 C 0.5082(14) 0.2002(6) -0.3078(9) 0.028(3) Uani 1 1 d . . .
C52 C 0.4029(15) 0.1788(7) -0.3888(11) 0.038(3) Uani 1 1 d . . .
H52 H 0.3200 0.1612 -0.3778 0.045 Uiso 1 1 calc R . .
C53 C 0.4224(19) 0.1839(8) -0.4841(11) 0.050(4) Uani 1 1 d . . .
H53 H 0.3519 0.1703 -0.5373 0.060 Uiso 1 1 calc R . .
C54 C 0.5466(18) 0.2092(8) -0.5010(11) 0.048(4) Uani 1 1 d . . .
H54 H 0.5603 0.2121 -0.5653 0.058 Uiso 1 1 calc R . .
C55 C 0.6463(18) 0.2295(7) -0.4249(12) 0.045(4) Uani 1 1 d . . .
H55 H 0.7290 0.2465 -0.4375 0.054 Uiso 1 1 calc R . .
C56 C 0.6313(15) 0.2263(6) -0.3264(10) 0.034(3) Uani 1 1 d . . .
H56 H 0.7021 0.2412 -0.2746 0.041 Uiso 1 1 calc R . .
C61 C 0.3665(17) 0.0975(6) -0.2142(10) 0.035(3) Uani 1 1 d . . .
C62 C 0.2296(17) 0.0763(6) -0.2220(11) 0.039(3) Uani 1 1 d . . .
H62 H 0.1617 0.0992 -0.2003 0.047 Uiso 1 1 calc R . .
C63 C 0.194(2) 0.0202(7) -0.2628(14) 0.058(5) Uani 1 1 d . . .
H63 H 0.0997 0.0065 -0.2717 0.070 Uiso 1 1 calc R . .
C64 C 0.292(3) -0.0140(7) -0.2892(13) 0.066(6) Uani 1 1 d . . .
H64 H 0.2675 -0.0521 -0.3130 0.079 Uiso 1 1 calc R . .
C65 C 0.429(3) 0.0059(7) -0.2819(16) 0.069(6) Uani 1 1 d . . .
H65 H 0.4958 -0.0174 -0.3044 0.083 Uiso 1 1 calc R . .
C66 C 0.469(2) 0.0617(6) -0.2402(12) 0.051(4) Uani 1 1 d . . .
H66 H 0.5634 0.0745 -0.2301 0.061 Uiso 1 1 calc R . .
S21 S 0.4186(4) 0.33565(14) 0.2124(3) 0.0247(6) Uani 1 1 d . . .
C22 C 0.5815(13) 0.3007(6) 0.2565(9) 0.027(3) Uani 1 1 d . . .
N23 N 0.5774(8) 0.2469(8) 0.2084(6) 0.0198(17) Uiso 1 1 d . . .
N24 N 0.6871(11) 0.2076(5) 0.2423(8) 0.028(2) Uani 1 1 d . . .
C25 C 0.7975(14) 0.2240(7) 0.3126(9) 0.031(4) Uani 1 1 d . . .
C26 C 0.8118(15) 0.2860(7) 0.3477(9) 0.027(3) Uani 1 1 d . . .
N27 N 0.6955(10) 0.3222(4) 0.3222(7) 0.022(2) Uani 1 1 d . . .
C71 C 0.9385(18) 0.3152(7) 0.4070(12) 0.030(4) Uani 1 1 d . . .
C72 C 0.9281(14) 0.3627(7) 0.4679(10) 0.036(3) Uani 1 1 d . . .
H72 H 0.8387 0.3739 0.4778 0.043 Uiso 1 1 calc R . .
C74 C 1.1834(16) 0.3791(8) 0.5012(12) 0.049(4) Uani 1 1 d . . .
H74 H 1.2632 0.4013 0.5318 0.058 Uiso 1 1 calc R . .
C73 C 1.0479(18) 0.3936(7) 0.5139(12) 0.043(4) Uani 1 1 d . . .
H73 H 1.0381 0.4254 0.5549 0.051 Uiso 1 1 calc R . .
C75 C 1.1977(14) 0.3308(7) 0.4418(11) 0.039(3) Uani 1 1 d . . .
H75 H 1.2880 0.3195 0.4339 0.047 Uiso 1 1 calc R . .
C76 C 1.0786(12) 0.2996(7) 0.3948(10) 0.031(3) Uani 1 1 d . . .
H76 H 1.0889 0.2677 0.3542 0.037 Uiso 1 1 calc R . .
C81 C 0.9010(15) 0.1793(6) 0.3529(11) 0.029(3) Uani 1 1 d . . .
C82 C 0.9406(15) 0.1365(7) 0.2883(11) 0.039(3) Uani 1 1 d . . .
H82 H 0.9085 0.1407 0.2199 0.047 Uiso 1 1 calc R . .
C83 C 1.0242(15) 0.0898(7) 0.3252(13) 0.042(4) Uani 1 1 d . . .
H83 H 1.0483 0.0623 0.2816 0.051 Uiso 1 1 calc R . .
C84 C 1.0734(16) 0.0822(7) 0.4230(14) 0.048(4) Uani 1 1 d . . .
H84 H 1.1322 0.0498 0.4455 0.057 Uiso 1 1 calc R . .
C85 C 1.039(2) 0.1209(8) 0.4907(13) 0.047(4) Uani 1 1 d . . .
H85 H 1.0732 0.1151 0.5586 0.056 Uiso 1 1 calc R . .
C86 C 0.9497(15) 0.1706(7) 0.4532(12) 0.030(3) Uani 1 1 d . . .
H86 H 0.9242 0.1973 0.4975 0.037 Uiso 1 1 calc R . .
P P 0.1416(3) 0.25505(14) 0.0104(2) 0.0179(8) Uani 1 1 d . . .
C91 C 0.0216(14) 0.1926(7) 0.0187(11) 0.023(3) Uani 1 1 d . . .
C92 C -0.1212(13) 0.2015(6) 0.0211(11) 0.032(3) Uani 1 1 d . . .
H92 H -0.1562 0.2398 0.0244 0.039 Uiso 1 1 calc R . .
C93 C -0.2134(15) 0.1520(7) 0.0186(11) 0.040(3) Uani 1 1 d . . .
H93 H -0.3076 0.1578 0.0240 0.048 Uiso 1 1 calc R . .
C94 C -0.1644(19) 0.0957(8) 0.0083(14) 0.033(4) Uani 1 1 d . . .
H94 H -0.2254 0.0631 0.0032 0.039 Uiso 1 1 calc R . .
C95 C -0.0187(15) 0.0886(7) 0.0056(11) 0.037(3) Uani 1 1 d . . .
H95 H 0.0168 0.0505 0.0008 0.045 Uiso 1 1 calc R . .
C96 C 0.0710(13) 0.1356(6) 0.0100(9) 0.027(3) Uani 1 1 d . . .
H96 H 0.1661 0.1294 0.0072 0.032 Uiso 1 1 calc R . .
C101 C 0.1213(13) 0.2595(4) -0.1245(8) 0.023(3) Uani 1 1 d . . .
C102 C 0.0434(15) 0.2190(6) -0.1910(9) 0.030(3) Uani 1 1 d . . .
H102 H -0.0042 0.1882 -0.1671 0.035 Uiso 1 1 calc R . .
C103 C 0.0347(16) 0.2235(6) -0.2921(10) 0.038(3) Uani 1 1 d . . .
H103 H -0.0220 0.1971 -0.3359 0.046 Uiso 1 1 calc R . .
C104 C 0.1110(16) 0.2677(7) -0.3277(10) 0.038(4) Uani 1 1 d . . .
H104 H 0.1099 0.2702 -0.3951 0.046 Uiso 1 1 calc R . .
C105 C 0.1894(16) 0.3080(7) -0.2602(11) 0.039(4) Uani 1 1 d . . .
H105 H 0.2380 0.3386 -0.2839 0.047 Uiso 1 1 calc R . .
C106 C 0.1972(12) 0.3043(5) -0.1628(10) 0.026(3) Uani 1 1 d . . .
H106 H 0.2529 0.3313 -0.1198 0.032 Uiso 1 1 calc R . .
C111 C 0.0388(16) 0.3194(6) 0.0381(11) 0.023(3) Uani 1 1 d . . .
C112 C 0.0430(15) 0.3372(6) 0.1329(10) 0.033(3) Uani 1 1 d . . .
H112 H 0.1063 0.3188 0.1854 0.040 Uiso 1 1 calc R . .
C113 C -0.0444(19) 0.3816(7) 0.1524(12) 0.047(4) Uani 1 1 d . . .
H113 H -0.0396 0.3929 0.2178 0.056 Uiso 1 1 calc R . .
C114 C -0.1389(17) 0.4099(8) 0.0770(14) 0.051(4) Uani 1 1 d . . .
H114 H -0.1981 0.4402 0.0903 0.061 Uiso 1 1 calc R . .
C115 C -0.1431(19) 0.3924(9) -0.0179(14) 0.045(5) Uani 1 1 d . . .
H115 H -0.2069 0.4113 -0.0694 0.054 Uiso 1 1 calc R . .
C116 C -0.0586(15) 0.3485(6) -0.0407(11) 0.038(3) Uani 1 1 d . . .
H116 H -0.0643 0.3377 -0.1064 0.045 Uiso 1 1 calc R . .
O120 O -0.131(3) 0.0920(11) -0.2891(18) 0.056(6) Uiso 0.50 1 d P . .
C121 C -0.188(3) 0.0491(13) -0.320(2) 0.036(6) Uiso 0.50 1 d P . .
C122 C -0.272(4) 0.0536(16) -0.429(3) 0.064(11) Uani 0.50 1 d P . .
H12A H -0.2643 0.0932 -0.4528 0.097 Uiso 0.50 1 calc PR . .
H12B H -0.3717 0.0447 -0.4326 0.097 Uiso 0.50 1 calc PR . .
H12C H -0.2340 0.0259 -0.4687 0.097 Uiso 0.50 1 calc PR . .
C131 C -0.186(4) -0.0082(17) -0.270(4) 0.080(15) Uani 0.50 1 d P . .
H13A H -0.1289 -0.0049 -0.2034 0.120 Uiso 0.50 1 calc PR . .
H13B H -0.1445 -0.0377 -0.3054 0.120 Uiso 0.50 1 calc PR . .
H13C H -0.2818 -0.0196 -0.2682 0.120 Uiso 0.55 1 calc PR . .

loop_
_atom_site_aniso_label
_atom_site_aniso_U_11
_atom_site_aniso_U_22
_atom_site_aniso_U_33
_atom_site_aniso_U_23
_atom_site_aniso_U_13
_atom_site_aniso_U_12
Re 0.01612(16) 0.01927(18) 0.01886(17) 0.0003(4) 0.00390(11) 0.0008(4)
S1 0.0305(16) 0.0281(17) 0.0242(15) 0.0034(13) 0.0120(13) 0.0084(13)
C2 0.018(6) 0.031(7) 0.014(5) 0.006(5) 0.005(5) -0.003(5)
N3 0.014(5) 0.027(5) 0.026(6) -0.009(4) 0.003(4) -0.003(4)
N4 0.025(5) 0.015(5) 0.026(5) -0.011(4) 0.006(4) 0.005(4)
C5 0.028(6) 0.019(6) 0.025(6) 0.006(5) 0.011(5) 0.004(5)
C6 0.024(6) 0.030(7) 0.023(6) -0.003(5) 0.004(5) -0.005(5)
N7 0.033(6) 0.023(5) 0.022(5) 0.002(4) 0.009(4) 0.006(4)
C31 0.031(7) 0.034(8) 0.039(8) 0.016(6) 0.015(6) -0.008(6)
C32 0.041(10) 0.040(8) 0.035(9) 0.006(7) 0.009(7) -0.011(7)
C33 0.059(10) 0.028(7) 0.053(9) -0.005(7) 0.033(8) -0.006(7)
C34 0.075(13) 0.030(9) 0.101(16) 0.005(9) 0.061(13) -0.004(8)
C35 0.049(10) 0.037(9) 0.090(14) 0.014(9) 0.024(10) 0.016(8)
C36 0.030(8) 0.048(9) 0.058(10) 0.011(8) 0.014(7) 0.006(7)
C41 0.025(6) 0.028(7) 0.041(7) 0.009(6) 0.011(6) 0.004(5)
C42 0.046(9) 0.040(8) 0.039(8) -0.013(7) 0.019(7) -0.009(7)
C43 0.054(10) 0.025(7) 0.059(10) 0.016(7) 0.019(8) -0.005(7)
C44 0.049(9) 0.038(9) 0.057(10) 0.024(8) 0.009(8) -0.009(7)
C45 0.074(12) 0.038(9) 0.047(9) 0.018(7) 0.028(8) -0.006(8)
C46 0.050(9) 0.030(8) 0.042(8) -0.002(6) 0.018(7) 0.004(7)
S11 0.0266(16) 0.0280(16) 0.0308(16) -0.0045(13) 0.0110(13) -0.0076(13)
C12 0.024(5) 0.005(8) 0.026(5) 0.003(4) 0.009(4) 0.000(4)
N13 0.023(5) 0.013(5) 0.023(5) -0.007(4) 0.007(4) 0.002(4)
N14 0.029(5) 0.019(5) 0.023(5) -0.004(4) 0.010(4) 0.002(4)
C15 0.024(6) 0.027(7) 0.028(6) -0.004(5) 0.004(5) 0.001(5)
C16 0.023(6) 0.033(7) 0.027(6) -0.003(5) 0.015(5) 0.002(5)
N17 0.026(4) 0.036(6) 0.025(4) 0.002(8) 0.011(3) -0.002(8)
C51 0.030(7) 0.033(7) 0.025(6) 0.006(5) 0.013(5) 0.006(6)
C52 0.029(7) 0.054(8) 0.033(7) 0.005(7) 0.013(6) -0.008(6)
C53 0.059(10) 0.063(11) 0.030(8) 0.007(7) 0.012(7) -0.003(8)
C54 0.061(11) 0.070(11) 0.024(7) 0.006(7) 0.032(7) 0.008(8)
C55 0.045(8) 0.041(12) 0.052(9) -0.009(7) 0.014(7) -0.008(6)
C56 0.043(7) 0.033(8) 0.029(6) 0.004(5) 0.015(6) 0.004(5)
C61 0.056(9) 0.021(7) 0.032(7) -0.011(6) 0.019(7) -0.002(6)
C62 0.053(9) 0.015(6) 0.048(8) 0.001(6) 0.008(7) -0.007(6)
C63 0.082(13) 0.033(9) 0.061(11) 0.004(8) 0.018(10) -0.024(9)
C64 0.123(18) 0.031(9) 0.047(10) -0.031(8) 0.027(11) -0.023(10)
C65 0.123(19) 0.022(8) 0.082(13) -0.012(8) 0.064(14) 0.000(10)
C66 0.088(14) 0.025(8) 0.051(10) -0.022(7) 0.037(10) -0.011(8)
S21 0.0230(16) 0.0225(16) 0.0269(18) -0.0015(12) 0.0017(14) 0.0041(13)
C22 0.020(6) 0.037(7) 0.021(6) 0.006(5) 0.001(5) 0.011(5)
N24 0.023(5) 0.034(6) 0.025(5) -0.005(5) 0.001(4) -0.007(5)
C25 0.015(6) 0.064(12) 0.010(6) 0.011(5) -0.002(5) 0.011(5)
C26 0.022(7) 0.047(9) 0.007(6) -0.004(6) -0.005(5) -0.009(6)
N27 0.026(5) 0.016(5) 0.021(5) -0.003(4) -0.002(4) 0.004(4)
C71 0.041(9) 0.024(7) 0.027(8) -0.014(7) 0.014(8) 0.000(6)
C72 0.019(7) 0.053(10) 0.029(7) -0.011(7) -0.008(5) 0.003(6)
C74 0.029(8) 0.054(10) 0.050(9) 0.007(8) -0.018(7) -0.017(7)
C73 0.044(9) 0.035(9) 0.040(9) -0.021(7) -0.008(7) -0.005(7)
C75 0.024(7) 0.044(9) 0.051(9) -0.002(7) 0.009(6) -0.013(6)
C76 0.012(6) 0.048(8) 0.034(7) -0.009(6) 0.006(5) -0.003(5)
C81 0.023(7) 0.034(8) 0.030(8) -0.001(6) 0.004(6) 0.003(6)
C82 0.031(7) 0.043(8) 0.035(7) -0.010(6) -0.008(6) 0.006(6)
C83 0.022(6) 0.042(8) 0.061(10) -0.013(7) 0.004(7) 0.012(6)
C84 0.028(7) 0.030(8) 0.079(12) 0.003(8) 0.000(7) 0.018(6)
C85 0.051(11) 0.046(11) 0.032(8) 0.019(8) -0.017(7) 0.012(9)
C86 0.019(6) 0.032(8) 0.041(9) 0.013(7) 0.008(7) 0.010(6)
P 0.0172(12) 0.016(2) 0.0205(12) 0.0051(12) 0.0041(10) -0.0042(12)
C91 0.008(5) 0.031(8) 0.026(7) -0.003(6) -0.004(5) 0.006(6)
C92 0.022(6) 0.026(6) 0.050(8) 0.010(6) 0.011(6) 0.006(5)
C93 0.030(7) 0.049(9) 0.040(8) -0.008(7) 0.006(6) -0.014(7)
C94 0.026(8) 0.032(8) 0.044(11) 0.012(7) 0.016(7) -0.010(6)
C95 0.028(7) 0.042(9) 0.041(8) 0.008(6) 0.007(6) 0.001(6)
C96 0.020(6) 0.028(7) 0.028(6) 0.003(5) -0.003(5) -0.010(5)
C101 0.028(5) 0.020(8) 0.026(6) -0.001(4) 0.013(5) 0.011(5)
C102 0.037(7) 0.026(6) 0.022(6) 0.004(5) -0.001(6) -0.013(5)
C103 0.039(8) 0.044(8) 0.028(7) -0.009(5) 0.001(6) -0.003(6)
C104 0.041(8) 0.052(9) 0.027(7) 0.003(6) 0.017(6) 0.002(6)
C105 0.041(8) 0.036(8) 0.034(8) 0.011(6) -0.006(6) -0.009(7)
C106 0.018(6) 0.022(6) 0.038(7) 0.005(5) 0.004(5) 0.002(5)
C111 0.025(7) 0.015(7) 0.030(8) 0.000(6) 0.010(6) -0.008(6)
C112 0.037(7) 0.033(7) 0.028(6) -0.002(6) 0.002(6) 0.004(6)
C113 0.061(10) 0.037(8) 0.046(9) 0.013(7) 0.021(8) 0.017(8)
C114 0.039(9) 0.052(10) 0.058(11) -0.002(8) 0.006(8) 0.021(8)
C115 0.029(9) 0.068(12) 0.030(9) 0.005(8) -0.012(7) 0.033(8)
C116 0.041(8) 0.034(8) 0.037(7) -0.001(6) 0.009(6) 0.009(6)
C122 0.05(2) 0.05(2) 0.10(3) -0.03(2) 0.03(2) -0.018(17)
C131 0.034(18) 0.07(3) 0.15(4) 0.04(3) 0.06(2) 0.031(18)

loop_
_atom_type_symbol
_atom_type_description
_atom_type_scat_dispersion_real
_atom_type_scat_dispersion_imag
_atom_type_scat_source
C C 0.0033 0.0016 'International Tables Vol C Tables 4.2.6.8 and 6.1.1.4'
H H 0.0000 0.0000 'International Tables Vol C Tables 4.2.6.8 and 6.1.1.4'
N N 0.0061 0.0033 'International Tables Vol C Tables 4.2.6.8 and 6.1.1.4'
S S 0.1246 0.1234 'International Tables Vol C Tables 4.2.6.8 and 6.1.1.4'
P P 0.1023 0.0942 'International Tables Vol C Tables 4.2.6.8 and 6.1.1.4'
Re Re -1.0185 7.2310 'International Tables Vol C Tables 4.2.6.8 and 6.1.1.4'
O O 0.0106 0.0060 'International Tables Vol C Tables 4.2.6.8 and 6.1.1.4'

loop_
_geom_angle_atom_site_label_1
_geom_angle_atom_site_label_2
_geom_angle_atom_site_label_3
_geom_angle
_geom_angle_site_symmetry_1
_geom_angle_site_symmetry_3
_geom_angle_publ_flag
N23 Re N3 81.9(6) . . ?
N23 Re N13 107.4(4) . . ?
N3 Re N13 78.9(4) . . ?
N23 Re P 168.7(3) . . ?
N3 Re P 103.1(3) . . ?
N13 Re P 83.7(3) . . ?
N23 Re S11 81.2(4) . . ?
N3 Re S11 133.1(3) . . ?
N13 Re S11 65.2(3) . . ?
P Re S11 101.86(10) . . ?
N23 Re S21 66.4(5) . . ?
N3 Re S21 132.7(3) . . ?
N13 Re S21 142.5(3) . . ?
P Re S21 103.39(11) . . ?
S11 Re S21 77.38(11) . . ?
N23 Re S1 88.9(3) . . ?
N3 Re S1 64.6(3) . . ?
N13 Re S1 137.5(3) . . ?
P Re S1 84.20(10) . . ?
S11 Re S1 157.34(10) . . ?
S21 Re S1 79.98(11) . . ?
C2 S1 Re 80.9(4) . . ?
N7 C2 N3 124.5(11) . . ?
N7 C2 S1 129.6(9) . . ?
N3 C2 S1 105.8(8) . . ?
N4 N3 C2 120.1(10) . . ?
N4 N3 Re 129.9(8) . . ?
C2 N3 Re 108.1(8) . . ?
C5 N4 N3 115.7(10) . . ?
N4 C5 C6 123.3(11) . . ?
N4 C5 C31 110.9(10) . . ?
C6 C5 C31 125.8(11) . . ?
N7 C6 C5 118.3(11) . . ?
N7 C6 C41 116.0(11) . . ?
C5 C6 C41 125.7(11) . . ?
C2 N7 C6 117.8(10) . . ?
C32 C31 C36 120.5(15) . . ?
C32 C31 C5 119.0(13) . . ?
C36 C31 C5 120.2(13) . . ?
C31 C32 C33 122.0(15) . . ?
C34 C33 C32 119.9(17) . . ?
C33 C34 C35 120.6(16) . . ?
C34 C35 C36 119.9(16) . . ?
C31 C36 C35 116.8(16) . . ?
C46 C41 C42 118.9(13) . . ?
C46 C41 C6 119.7(12) . . ?
C42 C41 C6 121.4(13) . . ?
C43 C42 C41 119.2(14) . . ?
C44 C43 C42 121.2(15) . . ?
C45 C44 C43 118.8(14) . . ?
C44 C45 C46 121.0(15) . . ?
C41 C46 C45 121.0(14) . . ?
C12 S11 Re 82.0(4) . . ?
N17 C12 N13 122.8(13) . . ?
N17 C12 S11 130.8(12) . . ?
N13 C12 S11 106.4(7) . . ?
N14 N13 C12 120.1(9) . . ?
N14 N13 Re 132.8(8) . . ?
C12 N13 Re 106.4(7) . . ?
N13 N14 C15 118.3(10) . . ?
N14 C15 C16 121.2(11) . . ?
N14 C15 C61 114.2(11) . . ?
C16 C15 C61 124.5(11) . . ?
N17 C16 C15 118.2(11) . . ?
N17 C16 C51 117.2(12) . . ?
C15 C16 C51 124.5(12) . . ?
C12 N17 C16 119.1(14) . . ?
C56 C51 C52 118.7(12) . . ?
C56 C51 C16 119.7(12) . . ?
C52 C51 C16 121.2(11) . . ?
C53 C52 C51 120.3(13) . . ?
C52 C53 C54 120.1(15) . . ?
C55 C54 C53 119.9(14) . . ?
C54 C55 C56 122.5(14) . . ?
C51 C56 C55 118.5(13) . . ?
C62 C61 C66 119.8(13) . . ?
C62 C61 C15 120.5(12) . . ?
C66 C61 C15 119.2(14) . . ?
C61 C62 C63 119.4(16) . . ?
C64 C63 C62 120.6(18) . . ?
C63 C64 C65 121.2(15) . . ?
C64 C65 C66 119.3(17) . . ?
C61 C66 C65 119.5(18) . . ?
C22 S21 Re 79.9(5) . . ?
N27 C22 N23 124.9(10) . . ?
N27 C22 S21 127.2(10) . . ?
N23 C22 S21 107.8(8) . . ?
N24 N23 C22 117.8(9) . . ?
N24 N23 Re 136.2(12) . . ?
C22 N23 Re 105.7(9) . . ?
C25 N24 N23 119.8(12) . . ?
N24 C25 C81 117.3(14) . . ?
N24 C25 C26 120.4(11) . . ?
C81 C25 C26 122.2(13) . . ?
N27 C26 C71 113.9(13) . . ?
N27 C26 C25 118.2(11) . . ?
C71 C26 C25 127.9(14) . . ?
C22 N27 C26 116.9(11) . . ?
C72 C71 C76 117.4(14) . . ?
C72 C71 C26 121.9(14) . . ?
C76 C71 C26 120.3(13) . . ?
C73 C72 C71 120.7(14) . . ?
C75 C74 C73 118.7(13) . . ?
C72 C73 C74 122.0(15) . . ?
C76 C75 C74 119.9(13) . . ?
C75 C76 C71 121.3(13) . . ?
C86 C81 C82 117.3(14) . . ?
C86 C81 C25 122.6(13) . . ?
C82 C81 C25 119.4(13) . . ?
C83 C82 C81 120.7(14) . . ?
C84 C83 C82 121.7(14) . . ?
C83 C84 C85 121.7(14) . . ?
C84 C85 C86 117.6(15) . . ?
C81 C86 C85 121.0(15) . . ?
C101 P C91 100.4(6) . . ?
C101 P C111 103.3(6) . . ?
C91 P C111 102.6(6) . . ?
C101 P Re 115.7(4) . . ?
C91 P Re 115.6(4) . . ?
C111 P Re 116.9(5) . . ?
C96 C91 C92 119.5(13) . . ?
C96 C91 P 118.4(10) . . ?
C92 C91 P 121.6(11) . . ?
C91 C92 C93 119.8(13) . . ?
C94 C93 C92 120.3(14) . . ?
C93 C94 C95 118.0(15) . . ?
C96 C95 C94 122.0(15) . . ?
C95 C96 C91 120.3(13) . . ?
C102 C101 C106 117.8(10) . . ?
C102 C101 P 123.8(9) . . ?
C106 C101 P 118.3(9) . . ?
C101 C102 C103 121.4(12) . . ?
C102 C103 C104 119.6(13) . . ?
C103 C104 C105 118.4(12) . . ?
C106 C105 C104 122.2(14) . . ?
C105 C106 C101 120.4(12) . . ?
C112 C111 C116 118.2(13) . . ?
C112 C111 P 122.1(11) . . ?
C116 C111 P 119.5(11) . . ?
C111 C112 C113 121.2(14) . . ?
C112 C113 C114 121.2(15) . . ?
C115 C114 C113 117.9(15) . . ?
C116 C115 C114 123.0(15) . . ?
C115 C116 C111 118.6(14) . . ?
O120 C121 C131 128(3) . . ?
O120 C121 C122 114(3) . . ?
C131 C121 C122 118(3) . . ?

loop_
_geom_bond_atom_site_label_1
_geom_bond_atom_site_label_2
_geom_bond_distance
_geom_bond_site_symmetry_2
_geom_bond_publ_flag
Re N23 2.061(8) . ?
Re N3 2.055(10) . ?
Re N13 2.082(9) . ?
Re P 2.405(3) . ?
Re S11 2.490(3) . ?
Re S21 2.491(3) . ?
Re S1 2.494(3) . ?
S1 C2 1.712(13) . ?
C2 N7 1.314(15) . ?
C2 N3 1.357(15) . ?
N3 N4 1.349(13) . ?
N4 C5 1.343(15) . ?
C5 C6 1.411(16) . ?
C5 C31 1.506(18) . ?
C6 N7 1.327(16) . ?
C6 C41 1.503(17) . ?
C31 C32 1.36(2) . ?
C31 C36 1.38(2) . ?
C32 C33 1.37(2) . ?
C33 C34 1.32(3) . ?
C34 C35 1.40(3) . ?
C35 C36 1.43(2) . ?
C41 C46 1.36(2) . ?
C41 C42 1.40(2) . ?
C42 C43 1.38(2) . ?
C43 C44 1.37(2) . ?
C44 C45 1.36(2) . ?
C45 C46 1.37(2) . ?
S11 C12 1.701(12) . ?
C12 N17 1.320(14) . ?
C12 N13 1.396(14) . ?
N13 N14 1.299(13) . ?
N14 C15 1.361(16) . ?
C15 C16 1.432(18) . ?
C15 C61 1.488(18) . ?
C16 N17 1.32(2) . ?
C16 C51 1.458(16) . ?
C51 C56 1.390(19) . ?
C51 C52 1.41(2) . ?
C52 C53 1.38(2) . ?
C53 C54 1.38(2) . ?
C54 C55 1.33(2) . ?
C55 C56 1.40(2) . ?
C61 C62 1.37(2) . ?
C61 C66 1.38(2) . ?
C62 C63 1.40(2) . ?
C63 C64 1.33(3) . ?
C64 C65 1.37(3) . ?
C65 C66 1.40(2) . ?
S21 C22 1.729(12) . ?
C22 N27 1.342(15) . ?
C22 N23 1.38(2) . ?
N23 N24 1.370(17) . ?
N24 C25 1.317(17) . ?
C25 C81 1.432(19) . ?
C25 C26 1.48(2) . ?
C26 N27 1.358(17) . ?
C26 C71 1.46(2) . ?
C71 C72 1.38(2) . ?
C71 C76 1.432(19) . ?
C72 C73 1.37(2) . ?
C74 C75 1.39(2) . ?
C74 C73 1.39(2) . ?
C75 C76 1.370(18) . ?
C81 C86 1.37(2) . ?
C81 C82 1.42(2) . ?
C82 C83 1.35(2) . ?
C83 C84 1.34(2) . ?
C84 C85 1.37(3) . ?
C85 C86 1.43(2) . ?
P C101 1.833(11) . ?
P C91 1.835(15) . ?
P C111 1.838(15) . ?
C91 C96 1.382(19) . ?
C91 C92 1.388(18) . ?
C92 C93 1.415(19) . ?
C93 C94 1.37(2) . ?
C94 C95 1.41(2) . ?
C95 C96 1.355(19) . ?
C101 C102 1.386(16) . ?
C101 C106 1.413(16) . ?
C102 C103 1.385(18) . ?
C103 C104 1.388(19) . ?
C104 C105 1.39(2) . ?
C105 C106 1.334(19) . ?
C111 C112 1.36(2) . ?
C111 C116 1.42(2) . ?
C112 C113 1.37(2) . ?
C113 C114 1.37(2) . ?
C114 C115 1.36(2) . ?
C115 C116 1.36(2) . ?
O120 C121 1.14(3) . ?
C121 C131 1.46(5) . ?
C121 C122 1.54(5) . ?
